data_7119671
loop_
_publ_author_name
'Zhai, Wenlei'
'Male, Louise'
'Fossey, John S.'

_publ_section_title
;
 Glucose selective bis-boronic acid click-fluor.
;
_journal_issue 14
_journal_name_full 'Chemical communications (Cambridge, England)'
_journal_page_first 2218
_journal_page_last 2221
_journal_paper_doi 10.1039/c6cc08534b
_journal_volume 53
_journal_year 2017
_chemical_formula_moiety 'C36 H42 B2 N6 O4'
_chemical_formula_sum 'C36 H42 B2 N6 O4'
_chemical_formula_weight 644.37
_space_group_crystal_system monoclinic
_space_group_IT_number 15
_space_group_name_Hall '-C 2yc'
_space_group_name_H-M_alt 'C 1 2/c 1'
_symmetry_space_group_name_Hall '-C 2yc'
_symmetry_space_group_name_H-M 'C 1 2/c 1'
_atom_sites_solution_hydrogens geom
_atom_sites_solution_primary direct
_audit_creation_date 2016-10-20
_audit_creation_method
;
Olex2 1.2
(compiled 2016.09.09 svn.r3337 for OlexSys, GUI svn.r5227)
;
_audit_update_record
;
2016-10-20 deposited with the CCDC.
2016-11-23 downloaded from the CCDC.
;
_cell_angle_alpha 90
_cell_angle_beta 103.806(3)
_cell_angle_gamma 90
_cell_formula_units_Z 4
_cell_length_a 16.3223(5)
_cell_length_b 12.4005(4)
_cell_length_c 17.5981(5)
_cell_measurement_reflns_used 3261
_cell_measurement_temperature 100.0(2)
_cell_measurement_theta_max 74.0990
_cell_measurement_theta_min 4.5050
_cell_volume 3459.03(19)
_computing_cell_refinement
;
CrysAlisPro, Agilent Technologies,
Version 1.171.37.33c (release 11-04-2014 CrysAlis171 .NET)
(compiled Apr 11 2014,15:12:41)
;
_computing_data_collection
;
CrysAlisPro, Agilent Technologies,
Version 1.171.37.33c (release 11-04-2014 CrysAlis171 .NET)
(compiled Apr 11 2014,15:12:41)
;
_computing_data_reduction
;
CrysAlisPro, Agilent Technologies,
Version 1.171.37.33c (release 11-04-2014 CrysAlis171 .NET)
(compiled Apr 11 2014,15:12:41)
;
_computing_molecular_graphics 'Olex2 (Dolomanov et al., 2009)'
_computing_publication_material 'Olex2 (Dolomanov et al., 2009)'
_computing_structure_refinement 'ShelXL (Sheldrick, 2015)'
_computing_structure_solution 'ShelXS (Sheldrick, 2008)'
_diffrn_ambient_environment N~2~
_diffrn_ambient_temperature 100.0(2)
_diffrn_detector 'CCD plate'
_diffrn_detector_area_resol_mean 10.3537
_diffrn_detector_type Atlas
_diffrn_measured_fraction_theta_full 0.999
_diffrn_measured_fraction_theta_max 0.969
_diffrn_measurement_details
;
#__ type_ start__ end____ width___ exp.time_
  1 omega  -40.00  -15.00   1.0000    1.0000
omega____ theta____ kappa____ phi______ frames
    -      -42.8107   38.0000   30.0000 25

#__ type_ start__ end____ width___ exp.time_
  2 omega  -81.00   -6.00   1.0000    1.0000
omega____ theta____ kappa____ phi______ frames
    -      -42.8107  125.0000 -150.0000 75

#__ type_ start__ end____ width___ exp.time_
  3 omega -115.00  -21.00   1.0000    1.0000
omega____ theta____ kappa____ phi______ frames
    -      -42.8107  -38.0000   60.0000 94

#__ type_ start__ end____ width___ exp.time_
  4 omega   53.00   80.00   1.0000    1.0000
omega____ theta____ kappa____ phi______ frames
    -       42.8107 -125.0000   30.0000 27

#__ type_ start__ end____ width___ exp.time_
  5 omega   62.00  111.00   1.0000    2.0450
omega____ theta____ kappa____ phi______ frames
    -      106.6257 -125.0000  -60.0000 49

#__ type_ start__ end____ width___ exp.time_
  6 omega   61.00  109.00   1.0000    2.0450
omega____ theta____ kappa____ phi______ frames
    -      106.6257  -94.0000  -30.0000 48

#__ type_ start__ end____ width___ exp.time_
  7 omega   36.00   87.00   1.0000    2.0450
omega____ theta____ kappa____ phi______ frames
    -      106.6257  -45.0000 -120.0000 51

#__ type_ start__ end____ width___ exp.time_
  8 omega   51.00   96.00   1.0000    2.0450
omega____ theta____ kappa____ phi______ frames
    -      106.6257  -45.0000 -180.0000 45

#__ type_ start__ end____ width___ exp.time_
  9 omega   35.00   99.00   1.0000    2.0450
omega____ theta____ kappa____ phi______ frames
    -      106.6257  -45.0000  -60.0000 64

#__ type_ start__ end____ width___ exp.time_
 10 omega   90.00  178.00   1.0000    2.0450
omega____ theta____ kappa____ phi______ frames
    -      106.6257   30.0000  -30.0000 88

#__ type_ start__ end____ width___ exp.time_
 11 omega   94.00  129.00   1.0000    2.0450
omega____ theta____ kappa____ phi______ frames
    -      106.6257  125.0000 -180.0000 35

#__ type_ start__ end____ width___ exp.time_
 12 omega   35.00   68.00   1.0000    2.0450
omega____ theta____ kappa____ phi______ frames
    -      106.6257  -30.0000  150.0000 33
;
_diffrn_measurement_device 'four-circle diffractometer'
_diffrn_measurement_device_type 'SuperNova, Dual, Cu at zero, Atlas'
_diffrn_measurement_method '\w scans'
_diffrn_orient_matrix_UB_11 -0.0719376000
_diffrn_orient_matrix_UB_12 0.0743741000
_diffrn_orient_matrix_UB_13 0.0106102000
_diffrn_orient_matrix_UB_21 -0.0576877000
_diffrn_orient_matrix_UB_22 -0.0988933000
_diffrn_orient_matrix_UB_23 -0.0019763000
_diffrn_orient_matrix_UB_31 0.0304638000
_diffrn_orient_matrix_UB_32 -0.0111921000
_diffrn_orient_matrix_UB_33 0.0895329000
_diffrn_radiation_monochromator mirror
_diffrn_radiation_probe x-ray
_diffrn_radiation_type CuK\a
_diffrn_radiation_wavelength 1.54184
_diffrn_reflns_av_R_equivalents 0.0204
_diffrn_reflns_av_unetI/netI 0.0253
_diffrn_reflns_Laue_measured_fraction_full 0.999
_diffrn_reflns_Laue_measured_fraction_max 0.969
_diffrn_reflns_limit_h_max 19
_diffrn_reflns_limit_h_min -20
_diffrn_reflns_limit_k_max 14
_diffrn_reflns_limit_k_min -15
_diffrn_reflns_limit_l_max 21
_diffrn_reflns_limit_l_min -12
_diffrn_reflns_number 6813
_diffrn_reflns_point_group_measured_fraction_full 0.999
_diffrn_reflns_point_group_measured_fraction_max 0.969
_diffrn_reflns_theta_full 67.684
_diffrn_reflns_theta_max 74.324
_diffrn_reflns_theta_min 4.527
_diffrn_source 'sealed X-ray tube'
_diffrn_source_type 'SuperNova (Cu) X-ray Source'
_exptl_absorpt_coefficient_mu 0.648
_exptl_absorpt_correction_T_max 0.986
_exptl_absorpt_correction_T_min 0.966
_exptl_absorpt_correction_type gaussian
_exptl_absorpt_process_details
;
CrysAlisPro, Agilent Technologies,
Version 1.171.37.33c (release 11-04-2014 CrysAlis171 .NET)
(compiled Apr 11 2014,15:12:41)
Numerical absorption correction based on gaussian integration over
            a multifaceted crystal model
Empirical absorption correction using spherical harmonics,
 implemented in SCALE3 ABSPACK scaling algorithm.
;
_exptl_crystal_colour colourless
_exptl_crystal_colour_primary colourless
_exptl_crystal_density_diffrn 1.237
_exptl_crystal_description block
_exptl_crystal_F_000 1368
_exptl_crystal_size_max 0.3697
_exptl_crystal_size_mid 0.2168
_exptl_crystal_size_min 0.1119
_refine_diff_density_max 0.271
_refine_diff_density_min -0.220
_refine_diff_density_rms 0.037
_refine_ls_extinction_method none
_refine_ls_goodness_of_fit_ref 1.031
_refine_ls_hydrogen_treatment constr
_refine_ls_matrix_type full
_refine_ls_number_parameters 280
_refine_ls_number_reflns 3428
_refine_ls_number_restraints 55
_refine_ls_restrained_S_all 1.052
_refine_ls_R_factor_all 0.0489
_refine_ls_R_factor_gt 0.0393
_refine_ls_shift/su_max 0.000
_refine_ls_shift/su_mean 0.000
_refine_ls_structure_factor_coef Fsqd
_refine_ls_weighting_details 'w=1/[\s^2^(Fo^2^)+(0.0440P)^2^+1.9500P] where P=(Fo^2^+2Fc^2^)/3'
_refine_ls_weighting_scheme calc
_refine_ls_wR_factor_gt 0.0947
_refine_ls_wR_factor_ref 0.1023
_reflns_Friedel_coverage 0.000
_reflns_number_gt 2834
_reflns_number_total 3428
_reflns_threshold_expression 'I > 2\s(I)'
_cod_data_source_file c6cc08534b2.cif
_cod_data_source_block 7c
_cod_original_cell_volume 3459.04(19)
_cod_database_code 7119671
_shelxl_version_number 2014/6
_chemical_oxdiff_formula 'C36 H42 B2 N6 O4'
_shelx_space_group_comment
;
The symmetry employed for this shelxl refinement is uniquely defined
by the following loop, which should always be used as a source of
symmetry information in preference to the above space-group names.
They are only intended as comments.
;
_reflns_odcompleteness_completeness 99.91
_reflns_odcompleteness_iscentric 1
_reflns_odcompleteness_theta 66.97
_olex2_refinement_description
;
1. Fixed Uiso
 At 1.2 times of:
  All C(H) groups, All C(H,H) groups
 At 1.5 times of:
  All C(H,H,H) groups
2. Restrained distances
 C1-C2' = C4-C5' = C4-C6'
 1.52 with sigma of 0.01
 O1'-C1 = O2'-C4
 1.46 with sigma of 0.01
 O1'-B1 = O2'-B1
 1.37 with sigma of 0.01
3. Uiso/Uaniso restraints and constraints
C5 \\sim C5': within 1.7A with sigma of 0.02 and sigma for terminal atoms of
0.02
C1 \\sim O1 \\sim O1' \\sim C4 \\sim O2 \\sim O2': within 1.7A with sigma of
0.02 and sigma for terminal atoms of 0.02
4. Others
 Sof(C2')=Sof(H2'A)=Sof(H2'B)=Sof(H2'C)=Sof(C3')=Sof(H3'A)=Sof(H3'B)=Sof(H3'C)=
 Sof(C5')=Sof(H5'A)=Sof(H5'B)=Sof(H5'C)=Sof(C6')=Sof(H6'A)=Sof(H6'B)=Sof(H6'C)=
 Sof(O1')=Sof(O2')=1-FVAR(1)
 Sof(C2)=Sof(H2A)=Sof(H2B)=Sof(H2C)=Sof(C3)=Sof(H3A)=Sof(H3B)=Sof(H3C)=Sof(C5)=
 Sof(H5A)=Sof(H5B)=Sof(H5C)=Sof(C6)=Sof(H6A)=Sof(H6B)=Sof(H6C)=Sof(O1)=Sof(O2)=
 FVAR(1)
5.a Secondary CH2 refined with riding coordinates:
 C13(H13A,H13B)
5.b Aromatic/amide H refined with riding coordinates:
 C9(H9), C10(H10), C11(H11), C12(H12), C14(H14), C17(H17), C18(H18)
5.c Idealised Me refined as rotating group:
 C2(H2A,H2B,H2C), C3(H3A,H3B,H3C), C5(H5A,H5B,H5C), C6(H6A,H6B,H6C), C2'(H2'A,
 H2'B,H2'C), C3'(H3'A,H3'B,H3'C), C5'(H5'A,H5'B,H5'C), C6'(H6'A,H6'B,H6'C)
;
_olex2_submission_special_instructions 'No special instructions were received'

loop_
_space_group_symop_operation_xyz
'x, y, z'
'-x, y, -z+1/2'
'x+1/2, y+1/2, z'
'-x+1/2, y+1/2, -z+1/2'
'-x, -y, -z'
'x, -y, z-1/2'
'-x+1/2, -y+1/2, -z'
'x+1/2, -y+1/2, z-1/2'

loop_
_atom_site_label
_atom_site_type_symbol
_atom_site_fract_x
_atom_site_fract_y
_atom_site_fract_z
_atom_site_U_iso_or_equiv
_atom_site_adp_type
_atom_site_occupancy
_atom_site_site_symmetry_order
_atom_site_calc_flag
_atom_site_refinement_flags_posn
_atom_site_refinement_flags_adp
_atom_site_refinement_flags_occupancy
_atom_site_disorder_assembly
_atom_site_disorder_group
C1 C -0.06545(9) 0.25835(13) 0.48063(8) 0.0349(3) Uani 1 1 d D U . . .
C2 C -0.04344(16) 0.14463(18) 0.51130(14) 0.0510(7) Uani 0.813(5) 1 d . . P A 1
H2A H -0.0327 0.1447 0.5685 0.077 Uiso 0.813(5) 1 calc GR . P A 1
H2B H 0.0072 0.1199 0.4956 0.077 Uiso 0.813(5) 1 calc GR . P A 1
H2C H -0.0906 0.0961 0.4895 0.077 Uiso 0.813(5) 1 calc GR . P A 1
C3 C -0.1430(2) 0.2998(3) 0.5013(2) 0.0464(8) Uani 0.813(5) 1 d . . P A 1
H3A H -0.1479 0.3776 0.4913 0.070 Uiso 0.813(5) 1 calc GR . P A 1
H3B H -0.1396 0.2861 0.5568 0.070 Uiso 0.813(5) 1 calc GR . P A 1
H3C H -0.1926 0.2631 0.4694 0.070 Uiso 0.813(5) 1 calc GR . P A 1
C5 C -0.0885(4) 0.1739(4) 0.3417(4) 0.0474(10) Uani 0.813(5) 1 d . U P A 1
H5A H -0.0521 0.1130 0.3633 0.071 Uiso 0.813(5) 1 calc GR . P A 1
H5B H -0.0823 0.1899 0.2888 0.071 Uiso 0.813(5) 1 calc GR . P A 1
H5C H -0.1474 0.1554 0.3395 0.071 Uiso 0.813(5) 1 calc GR . P A 1
C6 C -0.10804(14) 0.3734(2) 0.35680(14) 0.0392(5) Uani 0.813(5) 1 d . . P A 1
H6A H -0.1691 0.3646 0.3494 0.059 Uiso 0.813(5) 1 calc GR . P A 1
H6B H -0.0949 0.3864 0.3061 0.059 Uiso 0.813(5) 1 calc GR . P A 1
H6C H -0.0888 0.4348 0.3915 0.059 Uiso 0.813(5) 1 calc GR . P A 1
O1 O 0.00754(10) 0.32537(16) 0.52089(10) 0.0293(4) Uani 0.813(5) 1 d . U P A 1
O2 O 0.02707(13) 0.2908(2) 0.39895(15) 0.0269(5) Uani 0.813(5) 1 d . U P A 1
C2' C -0.1120(9) 0.1542(9) 0.4975(7) 0.073(4) Uani 0.187(5) 1 d D . P A 2
H2'A H -0.1150 0.1538 0.5525 0.109 Uiso 0.187(5) 1 calc GR . P A 2
H2'B H -0.0810 0.0905 0.4870 0.109 Uiso 0.187(5) 1 calc GR . P A 2
H2'C H -0.1692 0.1530 0.4638 0.109 Uiso 0.187(5) 1 calc GR . P A 2
C3' C -0.1275(14) 0.3450(16) 0.5014(13) 0.065(5) Uani 0.187(5) 1 d . . P A 2
H3'A H -0.1844 0.3331 0.4689 0.097 Uiso 0.187(5) 1 calc GR . P A 2
H3'B H -0.1083 0.4174 0.4916 0.097 Uiso 0.187(5) 1 calc GR . P A 2
H3'C H -0.1282 0.3383 0.5568 0.097 Uiso 0.187(5) 1 calc GR . P A 2
C5' C -0.0678(19) 0.1627(17) 0.353(2) 0.066(7) Uani 0.187(5) 1 d D U P A 2
H5'A H -0.0241 0.1152 0.3835 0.099 Uiso 0.187(5) 1 calc GR . P A 2
H5'B H -0.0589 0.1721 0.3004 0.099 Uiso 0.187(5) 1 calc GR . P A 2
H5'C H -0.1234 0.1304 0.3495 0.099 Uiso 0.187(5) 1 calc GR . P A 2
C6' C -0.1405(7) 0.3294(12) 0.3402(7) 0.060(3) Uani 0.187(5) 1 d D . P A 2
H6'A H -0.1909 0.2844 0.3352 0.091 Uiso 0.187(5) 1 calc GR . P A 2
H6'B H -0.1300 0.3415 0.2883 0.091 Uiso 0.187(5) 1 calc GR . P A 2
H6'C H -0.1493 0.3988 0.3636 0.091 Uiso 0.187(5) 1 calc GR . P A 2
O1' O 0.0158(4) 0.2731(10) 0.5212(5) 0.054(3) Uani 0.187(5) 1 d D U P A 2
O2' O 0.0160(6) 0.3212(10) 0.3970(6) 0.041(3) Uani 0.187(5) 1 d D U P A 2
C4 C -0.06348(8) 0.27150(12) 0.39314(8) 0.0305(3) Uani 1 1 d D U . . .
C7 C 0.15488(8) 0.36385(11) 0.50267(7) 0.0272(3) Uani 1 1 d . . . . .
C8 C 0.21117(8) 0.38417(11) 0.45511(7) 0.0269(3) Uani 1 1 d . . . . .
C9 C 0.29372(8) 0.41497(12) 0.48856(8) 0.0315(3) Uani 1 1 d . . . . .
H9 H 0.3313 0.4283 0.4559 0.038 Uiso 1 1 calc R . . . .
C10 C 0.32205(9) 0.42651(13) 0.56915(8) 0.0343(3) Uani 1 1 d . . . . .
H10 H 0.3786 0.4480 0.5913 0.041 Uiso 1 1 calc R . . . .
C11 C 0.26760(9) 0.40656(12) 0.61701(8) 0.0331(3) Uani 1 1 d . . . . .
H11 H 0.2865 0.4143 0.6721 0.040 Uiso 1 1 calc R . . . .
C12 C 0.18542(8) 0.37523(12) 0.58404(8) 0.0305(3) Uani 1 1 d . . . . .
H12 H 0.1486 0.3610 0.6173 0.037 Uiso 1 1 calc R . . . .
C13 C 0.18502(8) 0.37475(11) 0.36662(7) 0.0282(3) Uani 1 1 d . . . . .
H13A H 0.2328 0.3459 0.3472 0.034 Uiso 1 1 calc R . . . .
H13B H 0.1375 0.3233 0.3518 0.034 Uiso 1 1 calc R . . . .
C14 C 0.08541(8) 0.53247(11) 0.31897(7) 0.0274(3) Uani 1 1 d . . . . .
H14 H 0.0358 0.5092 0.3335 0.033 Uiso 1 1 calc R . . . .
C15 C 0.09733(8) 0.62752(12) 0.28262(7) 0.0295(3) Uani 1 1 d . . . . .
C16 C 0.04437(9) 0.72483(11) 0.26226(7) 0.0328(3) Uani 1 1 d . . . . .
C17 C 0.08659(12) 0.82431(13) 0.27146(8) 0.0449(4) Uani 1 1 d . . . . .
H17 H 0.1465 0.8253 0.2859 0.054 Uiso 1 1 calc R . . . .
C18 C 0.04323(13) 0.92082(13) 0.26009(9) 0.0543(5) Uani 1 1 d . . . . .
H18 H 0.0733 0.9871 0.2662 0.065 Uiso 1 1 calc R . . . .
B1 B 0.06180(9) 0.32573(13) 0.47288(8) 0.0280(3) Uani 1 1 d D . . . .
N1 N 0.15933(7) 0.47963(10) 0.32949(6) 0.0273(2) Uani 1 1 d . . . . .
N2 N 0.21559(7) 0.53747(11) 0.30192(7) 0.0356(3) Uani 1 1 d . . . . .
N3 N 0.17810(8) 0.62782(11) 0.27365(7) 0.0367(3) Uani 1 1 d . . . . .

loop_
_atom_site_aniso_label
_atom_site_aniso_U_11
_atom_site_aniso_U_22
_atom_site_aniso_U_33
_atom_site_aniso_U_23
_atom_site_aniso_U_13
_atom_site_aniso_U_12
C1 0.0353(7) 0.0388(8) 0.0310(7) 0.0009(6) 0.0085(6) -0.0084(6)
C2 0.0475(14) 0.0468(13) 0.0554(13) 0.0190(10) 0.0057(10) -0.0151(10)
C3 0.0296(11) 0.077(3) 0.0361(12) -0.0117(17) 0.0146(9) -0.0154(14)
C5 0.039(2) 0.0571(17) 0.046(2) -0.0248(15) 0.0083(17) -0.0206(13)
C6 0.0257(10) 0.0480(14) 0.0405(11) 0.0112(10) 0.0013(8) -0.0006(9)
O1 0.0226(7) 0.0401(9) 0.0248(6) -0.0021(7) 0.0047(5) -0.0032(6)
O2 0.0245(7) 0.0295(14) 0.0259(8) -0.0046(7) 0.0045(5) -0.0069(7)
C2' 0.086(11) 0.072(8) 0.058(7) 0.009(6) 0.015(6) -0.014(7)
C3' 0.069(13) 0.086(14) 0.043(7) -0.007(9) 0.019(8) 0.005(9)
C5' 0.052(13) 0.092(12) 0.054(10) -0.023(9) 0.014(9) -0.046(9)
C6' 0.073(9) 0.062(8) 0.053(7) 0.013(6) 0.028(6) 0.003(7)
O1' 0.032(3) 0.097(7) 0.031(3) 0.015(5) 0.004(2) 0.029(5)
O2' 0.066(7) 0.027(6) 0.030(4) -0.001(3) 0.010(4) -0.024(5)
C4 0.0263(6) 0.0360(7) 0.0296(7) -0.0029(6) 0.0072(5) -0.0045(6)
C7 0.0261(6) 0.0293(7) 0.0249(6) 0.0009(5) 0.0034(5) 0.0055(5)
C8 0.0266(6) 0.0285(7) 0.0239(6) 0.0017(5) 0.0026(5) 0.0055(5)
C9 0.0276(6) 0.0384(8) 0.0278(6) 0.0024(6) 0.0051(5) 0.0022(6)
C10 0.0264(6) 0.0422(8) 0.0308(7) 0.0006(6) -0.0002(5) 0.0004(6)
C11 0.0318(7) 0.0406(8) 0.0234(6) -0.0004(6) -0.0006(5) 0.0052(6)
C12 0.0296(7) 0.0364(7) 0.0249(6) 0.0017(5) 0.0051(5) 0.0054(6)
C13 0.0260(6) 0.0330(7) 0.0246(6) 0.0014(5) 0.0044(5) 0.0039(5)
C14 0.0238(6) 0.0327(7) 0.0240(6) 0.0023(5) 0.0024(5) -0.0005(5)
C15 0.0299(7) 0.0354(7) 0.0193(6) 0.0009(5) -0.0015(5) -0.0068(6)
C16 0.0445(8) 0.0303(7) 0.0183(6) 0.0022(5) -0.0025(5) -0.0035(6)
C17 0.0611(10) 0.0379(8) 0.0265(7) 0.0046(6) -0.0074(7) -0.0128(8)
C18 0.0897(13) 0.0294(8) 0.0297(8) 0.0030(6) -0.0136(8) -0.0110(8)
B1 0.0282(7) 0.0297(8) 0.0253(7) 0.0028(6) 0.0048(6) 0.0048(6)
N1 0.0233(5) 0.0360(6) 0.0214(5) 0.0031(4) 0.0029(4) -0.0026(4)
N2 0.0265(6) 0.0488(7) 0.0306(6) 0.0066(5) 0.0050(4) -0.0080(5)
N3 0.0319(6) 0.0447(7) 0.0306(6) 0.0082(5) 0.0020(5) -0.0082(5)

loop_
_atom_type_symbol
_atom_type_description
_atom_type_scat_dispersion_real
_atom_type_scat_dispersion_imag
_atom_type_scat_source
C C 0.0181 0.0091 'International Tables Vol C Tables 4.2.6.8 and 6.1.1.4'
H H 0.0000 0.0000 'International Tables Vol C Tables 4.2.6.8 and 6.1.1.4'
B B 0.0090 0.0039 'International Tables Vol C Tables 4.2.6.8 and 6.1.1.4'
N N 0.0311 0.0180 'International Tables Vol C Tables 4.2.6.8 and 6.1.1.4'
O O 0.0492 0.0322 'International Tables Vol C Tables 4.2.6.8 and 6.1.1.4'

loop_
_exptl_crystal_face_index_h
_exptl_crystal_face_index_k
_exptl_crystal_face_index_l
_exptl_crystal_face_perp_dist
_exptl_oxdiff_crystal_face_indexfrac_h
_exptl_oxdiff_crystal_face_indexfrac_k
_exptl_oxdiff_crystal_face_indexfrac_l
_exptl_oxdiff_crystal_face_x
_exptl_oxdiff_crystal_face_y
_exptl_oxdiff_crystal_face_z
2 -8 1 0.0894 1.9878 -8.0055 1.0077 -0.7277 0.6750 0.2404
-2 8 1 0.0984 -1.9892 8.0067 0.9923 0.7491 -0.6790 -0.0614
0 3 10 0.1562 -0.0024 3.0078 9.9984 0.3300 -0.3171 0.8615
2 -7 5 0.1042 1.9865 -7.0026 5.0072 -0.6106 0.5680 0.5872
-2 6 -7 0.1217 -1.9867 6.0007 -7.0066 0.5149 -0.4650 -0.7550
1 -6 -7 0.1431 0.9961 -6.0084 -6.9951 -0.5927 0.5506 -0.5287
-7 -6 1 0.0640 -7.0127 -6.0032 0.9916 0.0685 0.9963 -0.0577
-7 -5 -3 0.0858 -7.0084 -5.0047 -3.0090 0.1000 0.9052 -0.4269
-6 -5 7 0.1155 -6.0150 -4.9992 6.9927 0.1351 0.8276 0.4988
7 6 -2 0.0393 7.0134 6.0026 -1.9916 -0.0792 -0.9943 -0.0318
6 4 5 0.0983 6.0051 4.0051 5.0079 -0.0810 -0.7524 0.5865
3 4 -10 0.1550 3.0144 3.9971 -9.9972 -0.0256 -0.5494 -0.8480
10 -2 -3 0.0838 10.0030 -2.0041 -2.9822 -0.9003 -0.3730 0.0602
-9 2 7 0.1220 -9.0054 2.0063 6.9839 0.8711 0.3073 0.3285
-10 2 2 0.1191 -10.0023 2.0036 1.9822 0.8896 0.3750 -0.1497
-7 2 -6 0.1092 -6.9955 1.9988 -6.0128 0.5881 0.2178 -0.7738
-5 0 11 0.1555 -5.0097 0.0066 10.9917 0.4775 0.2666 0.8314
-9 -4 5 0.0783 -9.0133 -3.9993 4.9872 0.4039 0.9056 0.2167
-8 -3 -3 0.0838 -8.0057 -3.0031 -3.0118 0.3206 0.7648 -0.4799
8 -5 -1 0.0847 7.9962 -5.0050 -0.9839 -0.9579 0.0356 0.2115

loop_
_geom_angle_atom_site_label_1
_geom_angle_atom_site_label_2
_geom_angle_atom_site_label_3
_geom_angle
_geom_angle_site_symmetry_1
_geom_angle_site_symmetry_3
C2 C1 C4 112.90(15) . .
C3 C1 C2 112.06(19) . .
C3 C1 C4 115.1(2) . .
O1 C1 C2 104.74(14) . .
O1 C1 C3 108.78(17) . .
O1 C1 C4 102.10(12) . .
C2' C1 C3' 98.7(8) . .
O1' C1 C2' 117.9(6) . .
O1' C1 C3' 112.7(8) . .
O1' C1 C4 104.9(3) . .
C4 C1 C2' 113.6(5) . .
C4 C1 C3' 108.9(8) . .
C1 C2 H2A 109.5 . .
C1 C2 H2B 109.5 . .
C1 C2 H2C 109.5 . .
H2A C2 H2B 109.5 . .
H2A C2 H2C 109.5 . .
H2B C2 H2C 109.5 . .
C1 C3 H3A 109.5 . .
C1 C3 H3B 109.5 . .
C1 C3 H3C 109.5 . .
H3A C3 H3B 109.5 . .
H3A C3 H3C 109.5 . .
H3B C3 H3C 109.5 . .
H5A C5 H5B 109.5 . .
H5A C5 H5C 109.5 . .
H5B C5 H5C 109.5 . .
C4 C5 H5A 109.5 . .
C4 C5 H5B 109.5 . .
C4 C5 H5C 109.5 . .
H6A C6 H6B 109.5 . .
H6A C6 H6C 109.5 . .
H6B C6 H6C 109.5 . .
C4 C6 H6A 109.5 . .
C4 C6 H6B 109.5 . .
C4 C6 H6C 109.5 . .
B1 O1 C1 105.78(13) . .
B1 O2 C4 107.45(19) . .
C1 C2' H2'A 109.5 . .
C1 C2' H2'B 109.5 . .
C1 C2' H2'C 109.5 . .
H2'A C2' H2'B 109.5 . .
H2'A C2' H2'C 109.5 . .
H2'B C2' H2'C 109.5 . .
C1 C3' H3'A 109.5 . .
C1 C3' H3'B 109.5 . .
C1 C3' H3'C 109.5 . .
H3'A C3' H3'B 109.5 . .
H3'A C3' H3'C 109.5 . .
H3'B C3' H3'C 109.5 . .
H5'A C5' H5'B 109.5 . .
H5'A C5' H5'C 109.5 . .
H5'B C5' H5'C 109.5 . .
C4 C5' H5'A 109.5 . .
C4 C5' H5'B 109.5 . .
C4 C5' H5'C 109.5 . .
H6'A C6' H6'B 109.5 . .
H6'A C6' H6'C 109.5 . .
H6'B C6' H6'C 109.5 . .
C4 C6' H6'A 109.5 . .
C4 C6' H6'B 109.5 . .
C4 C6' H6'C 109.5 . .
C1 O1' B1 109.6(5) . .
B1 O2' C4 110.1(8) . .
C5 C4 C1 116.3(4) . .
C5 C4 C6 112.3(3) . .
C6 C4 C1 112.49(14) . .
O2 C4 C1 101.84(14) . .
O2 C4 C5 107.2(3) . .
O2 C4 C6 105.36(16) . .
C5' C4 C1 110.9(16) . .
C5' C4 C6' 101.0(12) . .
C6' C4 C1 116.0(4) . .
O2' C4 C1 103.4(4) . .
O2' C4 C5' 110.4(14) . .
O2' C4 C6' 115.3(7) . .
C8 C7 C12 117.72(12) . .
C8 C7 B1 125.29(12) . .
C12 C7 B1 116.96(11) . .
C7 C8 C13 122.24(11) . .
C9 C8 C7 120.18(12) . .
C9 C8 C13 117.58(11) . .
C8 C9 H9 119.5 . .
C8 C9 C10 120.90(12) . .
C10 C9 H9 119.5 . .
C9 C10 H10 120.1 . .
C11 C10 C9 119.77(13) . .
C11 C10 H10 120.1 . .
C10 C11 H11 120.2 . .
C12 C11 C10 119.58(12) . .
C12 C11 H11 120.2 . .
C7 C12 H12 119.1 . .
C11 C12 C7 121.84(12) . .
C11 C12 H12 119.1 . .
C8 C13 H13A 109.3 . .
C8 C13 H13B 109.3 . .
H13A C13 H13B 108.0 . .
N1 C13 C8 111.61(11) . .
N1 C13 H13A 109.3 . .
N1 C13 H13B 109.3 . .
C15 C14 H14 127.5 . .
N1 C14 H14 127.5 . .
N1 C14 C15 105.02(11) . .
C14 C15 C16 132.25(13) . .
N3 C15 C14 107.67(12) . .
N3 C15 C16 119.68(12) . .
C16 C16 C15 124.98(8) 2 .
C17 C16 C15 116.55(13) . .
C17 C16 C16 118.42(10) . 2
C16 C17 H17 119.2 . .
C18 C17 C16 121.64(17) . .
C18 C17 H17 119.2 . .
C17 C18 H18 120.1 . .
C18 C18 C17 119.88(11) 2 .
C18 C18 H18 120.1 2 .
O1 B1 C7 121.23(13) . .
O2 B1 O1 114.08(16) . .
O2 B1 C7 124.69(15) . .
O1' B1 C7 123.4(3) . .
O2' B1 O1' 108.8(5) . .
O2' B1 C7 127.1(5) . .
C14 N1 C13 129.98(11) . .
N2 N1 C13 119.04(11) . .
N2 N1 C14 110.96(11) . .
N3 N2 N1 107.14(11) . .
N2 N3 C15 109.20(11) . .

loop_
_geom_bond_atom_site_label_1
_geom_bond_atom_site_label_2
_geom_bond_distance
_geom_bond_site_symmetry_2
C1 C2 1.522(3) .
C1 C3 1.490(4) .
C1 O1 1.486(2) .
C1 C2' 1.562(8) .
C1 C3' 1.58(2) .
C1 O1' 1.361(7) .
C1 C4 1.5561(19) .
C2 H2A 0.9800 .
C2 H2B 0.9800 .
C2 H2C 0.9800 .
C3 H3A 0.9800 .
C3 H3B 0.9800 .
C3 H3C 0.9800 .
C5 H5A 0.9800 .
C5 H5B 0.9800 .
C5 H5C 0.9800 .
C5 C4 1.508(3) .
C6 H6A 0.9800 .
C6 H6B 0.9800 .
C6 H6C 0.9800 .
C6 C4 1.520(3) .
O1 B1 1.362(2) .
O2 C4 1.476(3) .
O2 B1 1.360(3) .
C2' H2'A 0.9800 .
C2' H2'B 0.9800 .
C2' H2'C 0.9800 .
C3' H3'A 0.9800 .
C3' H3'B 0.9800 .
C3' H3'C 0.9800 .
C5' H5'A 0.9800 .
C5' H5'B 0.9800 .
C5' H5'C 0.9800 .
C5' C4 1.516(10) .
C6' H6'A 0.9800 .
C6' H6'B 0.9800 .
C6' H6'C 0.9800 .
C6' C4 1.551(8) .
O1' B1 1.421(7) .
O2' C4 1.423(9) .
O2' B1 1.367(9) .
C7 C8 1.4055(18) .
C7 C12 1.4064(18) .
C7 B1 1.558(2) .
C8 C9 1.3889(18) .
C8 C13 1.5177(17) .
C9 H9 0.9500 .
C9 C10 1.3902(19) .
C10 H10 0.9500 .
C10 C11 1.385(2) .
C11 H11 0.9500 .
C11 C12 1.3840(19) .
C12 H12 0.9500 .
C13 H13A 0.9900 .
C13 H13B 0.9900 .
C13 N1 1.4708(17) .
C14 H14 0.9500 .
C14 C15 1.3769(19) .
C14 N1 1.3464(17) .
C15 C16 1.478(2) .
C15 N3 1.3647(18) .
C16 C16 1.409(3) 2
C16 C17 1.403(2) .
C17 H17 0.9500 .
C17 C18 1.381(2) .
C18 C18 1.370(4) 2
C18 H18 0.9500 .
N1 N2 1.3438(16) .
N2 N3 1.3160(18) .

loop_
_geom_torsion_atom_site_label_1
_geom_torsion_atom_site_label_2
_geom_torsion_atom_site_label_3
_geom_torsion_atom_site_label_4
_geom_torsion
_geom_torsion_site_symmetry_1
_geom_torsion_site_symmetry_4
C1 O1 B1 O2 14.9(2) . .
C1 O1 B1 C7 -165.21(14) . .
C1 O1' B1 O2' -14.4(10) . .
C1 O1' B1 C7 174.7(4) . .
C2 C1 O1 B1 91.26(18) . .
C2 C1 C4 C5 32.6(3) . .
C2 C1 C4 C6 164.17(17) . .
C2 C1 C4 O2 -83.51(19) . .
C3 C1 O1 B1 -148.8(2) . .
C3 C1 C4 C5 -97.8(3) . .
C3 C1 C4 C6 33.7(2) . .
C3 C1 C4 O2 146.1(2) . .
O1 C1 C4 C5 144.5(3) . .
O1 C1 C4 C6 -83.92(19) . .
O1 C1 C4 O2 28.39(19) . .
C2' C1 O1' B1 145.7(8) . .
C2' C1 C4 C5' -27.2(14) . .
C2' C1 C4 C6' 87.2(10) . .
C2' C1 C4 O2' -145.6(9) . .
C3' C1 O1' B1 -100.4(11) . .
C3' C1 C4 C5' -136.1(15) . .
C3' C1 C4 C6' -21.7(12) . .
C3' C1 C4 O2' 105.5(11) . .
O1' C1 C4 C5' 103.0(14) . .
O1' C1 C4 C6' -142.6(10) . .
O1' C1 C4 O2' -15.4(9) . .
C4 C1 O1 B1 -26.64(18) . .
C4 C1 O1' B1 18.0(9) . .
C4 O2 B1 O1 4.6(2) . .
C4 O2 B1 C7 -175.21(14) . .
C4 O2' B1 O1' 3.4(10) . .
C4 O2' B1 C7 173.9(4) . .
C7 C8 C9 C10 -0.2(2) . .
C7 C8 C13 N1 95.04(15) . .
C8 C7 C12 C11 0.8(2) . .
C8 C7 B1 O1 -168.81(15) . .
C8 C7 B1 O2 11.0(3) . .
C8 C7 B1 O1' 158.7(6) . .
C8 C7 B1 O2' -10.5(8) . .
C8 C9 C10 C11 0.3(2) . .
C8 C13 N1 C14 -81.16(16) . .
C8 C13 N1 N2 97.17(13) . .
C9 C8 C13 N1 -84.39(14) . .
C9 C10 C11 C12 0.0(2) . .
C10 C11 C12 C7 -0.6(2) . .
C12 C7 C8 C9 -0.4(2) . .
C12 C7 C8 C13 -179.79(12) . .
C12 C7 B1 O1 13.4(2) . .
C12 C7 B1 O2 -166.76(19) . .
C12 C7 B1 O1' -19.1(6) . .
C12 C7 B1 O2' 171.7(7) . .
C13 C8 C9 C10 179.27(13) . .
C13 N1 N2 N3 -178.54(11) . .
C14 C15 C16 C16 -35.8(3) . 2
C14 C15 C16 C17 141.50(15) . .
C14 C15 N3 N2 0.63(15) . .
C14 N1 N2 N3 0.09(15) . .
C15 C14 N1 C13 178.73(12) . .
C15 C14 N1 N2 0.29(14) . .
C15 C16 C17 C18 -174.91(14) . .
C16 C15 N3 N2 174.20(11) . .
C16 C16 C17 C18 2.6(2) 2 .
C16 C17 C18 C18 0.6(3) . 2
B1 O2 C4 C1 -20.9(2) . .
B1 O2 C4 C5 -143.5(4) . .
B1 O2 C4 C6 96.7(2) . .
B1 O2' C4 C1 7.1(10) . .
B1 O2' C4 C5' -111.6(18) . .
B1 O2' C4 C6' 134.7(9) . .
B1 C7 C8 C9 -178.14(13) . .
B1 C7 C8 C13 2.4(2) . .
B1 C7 C12 C11 178.72(13) . .
N1 C14 C15 C16 -173.00(13) . .
N1 C14 C15 N3 -0.55(14) . .
N1 N2 N3 C15 -0.44(15) . .
N3 C15 C16 C16 152.51(16) . 2
N3 C15 C16 C17 -30.21(18) . .
